data_1532841
loop_
_publ_author_name
'Lyaskovska, N.'
'Romaniv, O.'
'Gladyshevskii, E.I.'
'Semus'o, N.'

_publ_section_title
;
 Crystal structures of the compounds R Al0.5-x Si0.5+x (R = La, Ce, Pr,
 Nd, Sm, Gd), R3 Al4 Si6 (R = La, Pr) and R Al Si2 (R = Pr, Nd)
;
_journal_name_full 'Journal of Alloys Compd.'
_journal_page_first 180
_journal_page_last 184
_journal_volume 367
_journal_year 2004
_chemical_formula_sum 'Al0.5 Pr Si0.5'
_chemical_name_systematic 'Pr (Al0.5 Si0.5)'
_space_group_IT_number 63
_symmetry_space_group_name_Hall '-C 2c 2'
_symmetry_space_group_name_H-M 'C m c m'
_cell_angle_alpha 90
_cell_angle_beta 90
_cell_angle_gamma 90
_cell_formula_units_Z 4
_cell_length_a 4.4718
_cell_length_b 11.2733
_cell_length_c 4.0701
_cell_volume 205.182
_citation_journal_id_ASTM JALCEU
_cod_data_source_file Lyaskovska_JALCEU_2004_1407.cif
_cod_data_source_block Al0.5Pr1Si0.5
_cod_original_cell_volume 205.1816
_cod_original_formula_sum 'Al0.5 Pr1 Si0.5'
_cod_database_code 1532841

loop_
_symmetry_equiv_pos_as_xyz
x,y,z
-x,-y,z+1/2
x,-y,-z
-x,y,-z+1/2
-x,-y,-z
x,y,-z-1/2
-x,y,z
x,-y,z-1/2
x+1/2,y+1/2,z
-x+1/2,-y+1/2,z+1/2
x+1/2,-y+1/2,-z
-x+1/2,y+1/2,-z+1/2
-x+1/2,-y+1/2,-z
x+1/2,y+1/2,-z-1/2
-x+1/2,y+1/2,z
x+1/2,-y+1/2,z-1/2

loop_
_atom_site_label
_atom_site_type_symbol
_atom_site_fract_x
_atom_site_fract_y
_atom_site_fract_z
_atom_site_occupancy
_atom_site_U_iso_or_equiv
Al1 Al 0 0.0731 0.25 0.5 0.0
Pr1 Pr 0 0.3566 0.25 1 0.0
Si1 Si 0 0.0731 0.25 0.5 0.0
